data_7100600
loop_
_publ_author_name
'Philip Gale'
'Mark E. Light'
'Roberto Quesada'

_publ_section_title
;
Solvent-induced supramolecular isomerism in
[Pt(S=C(NH2)2)4]2+ croconate salts
;
_journal_name_full 'Chemical Communications'
_journal_paper_doi 10.1039/b513059j
_journal_year 2005
_chemical_formula_sum 'C80 H157 Cl8 K5 N64 O46 Pt9 S34'
_chemical_formula_weight 6076.65
_space_group_IT_number 15
_symmetry_cell_setting monoclinic
_symmetry_space_group_name_Hall '-C 2yc'
_symmetry_space_group_name_H-M 'C 1 2/c 1'
_cell_angle_alpha 90.00
_cell_angle_beta 105.63(3)
_cell_angle_gamma 90.00
_cell_formula_units_Z 4
_cell_length_a 38.36(2)
_cell_length_b 38.80(2)
_cell_length_c 24.643(5)
_cell_measurement_temperature 120(2)
_cell_volume 35322(27)
_diffrn_ambient_temperature 120(2)
_exptl_crystal_density_diffrn 1.143
_cod_depositor_comments
;
The following automatic conversions were performed:
'_symmetry_cell_setting' value 'Monoclinic' changed to 'monoclinic'
according to '/home/saulius/struct/CIF-dictionaries/cif_core.dic'
dictionary named 'cif_core.dic' version 2.4.1 from 2010-06-29.

Automatic conversion script
Id: cif_fix_enum 1527 2010-12-29 10:47:43Z saulius 
;
_cod_original_sg_symbol_H-M 'C 2/c'
_cod_database_code 7100600

loop_
_symmetry_equiv_pos_as_xyz
'x, y, z'
'-x, y, -z+1/2'
'x+1/2, y+1/2, z'
'-x+1/2, y+1/2, -z+1/2'
'-x, -y, -z'
'x, -y, z-1/2'
'-x+1/2, -y+1/2, -z'
'x+1/2, -y+1/2, z-1/2'

loop_
_atom_site_label
_atom_site_type_symbol
_atom_site_fract_x
_atom_site_fract_y
_atom_site_fract_z
_atom_site_U_iso_or_equiv
_atom_site_adp_type
_atom_site_occupancy
_atom_site_symmetry_multiplicity
_atom_site_calc_flag
_atom_site_refinement_flags
_atom_site_disorder_assembly
_atom_site_disorder_group
C40 C 0.272(8) 0.335(7) 0.077(9) 0.069(6) Uani 1 1 d U . .
H40A H 0.2576 0.3500 0.0466 0.104 Uiso 1 1 calc R . .
H40B H 0.2565 0.3154 0.0816 0.104 Uiso 1 1 calc R . .
H40C H 0.2931 0.3266 0.0669 0.104 Uiso 1 1 calc R . .
C39 C 0.182(9) 0.241(9) 0.080(11) 0.099(6) Uani 1 1 d U . .
H39A H 0.1703 0.2642 0.0738 0.149 Uiso 1 1 calc R . .
H39B H 0.1699 0.2260 0.0491 0.149 Uiso 1 1 calc R . .
H39C H 0.2075 0.2436 0.0818 0.149 Uiso 1 1 calc R . .
O23 O 0.2833(3) 0.3559(13) 0.133(4) 0.070(7) Uani 1 1 d U . .
H23 H 0.2749 0.3464 0.1576 0.105 Uiso 1 1 calc RD . .
O22 O 0.1785(3) 0.2290(14) 0.1270(8) 0.100(7) Uani 1 1 d U . .
H22 H 0.1890 0.2419 0.1537 0.150 Uiso 1 1 calc RD . .
Pt1 Pt 0.4255(3) 0.2893(3) 0.1048(4) 0.053(3) Uani 1 1 d . . .
S1 S 0.3782(19) 0.2901(15) 0.145(2) 0.070(6) Uani 1 1 d DU . .
S2 S 0.4208(15) 0.2296(18) 0.097(2) 0.07(2) Uani 1 1 d DU . .
S3 S 0.4646(15) 0.2892(13) 0.049(2) 0.07(2) Uani 1 1 d DU . .
S4 S 0.4215(15) 0.3498(16) 0.095(2) 0.07(2) Uani 1 1 d DU . .
N1 N 0.3624(4) 0.3370(13) 0.200(3) 0.070(6) Uani 1 1 d DU . .
H1A H 0.3655 0.3533 0.2255 0.084 Uiso 1 1 calc R . .
H1B H 0.3408 0.3330 0.1773 0.084 Uiso 1 1 calc RD . .
N2 N 0.418(2) 0.328(2) 0.231(3) 0.070(6) Uani 1 1 d DU . .
H2A H 0.4197 0.3446 0.2554 0.084 Uiso 1 1 calc R . .
H2B H 0.4381 0.3166 0.2298 0.084 Uiso 1 1 calc R . .
N3 N 0.4146(14) 0.178(2) 0.158(6) 0.075(6) Uani 1 1 d DU . .
H3A H 0.4164 0.1665 0.1893 0.090 Uiso 1 1 calc R . .
H3B H 0.4052 0.1685 0.1251 0.090 Uiso 1 1 calc R . .
N4 N 0.4408(16) 0.228(3) 0.207(4) 0.075(6) Uani 1 1 d DU . .
H4A H 0.4435 0.2179 0.2403 0.090 Uiso 1 1 calc R . .
H4B H 0.4478 0.2493 0.2054 0.090 Uiso 1 1 calc R . .
N5 N 0.513(2) 0.2547(18) 0.132(4) 0.063(6) Uani 1 1 d DU . .
H5A H 0.5316 0.2409 0.1430 0.075 Uiso 1 1 calc R . .
H5B H 0.5024 0.2630 0.1571 0.075 Uiso 1 1 calc R . .
N6 N 0.518(2) 0.249(2) 0.046(4) 0.063(6) Uani 1 1 d DU . .
H6A H 0.5370 0.2354 0.0600 0.075 Uiso 1 1 calc R . .
H6B H 0.5119 0.2532 0.0091 0.075 Uiso 1 1 calc R . .
N7 N 0.492(2) 0.355(2) 0.151(3) 0.085(6) Uani 1 1 d DU . .
H7A H 0.5127 0.3657 0.1582 0.102 Uiso 1 1 calc R . .
H7B H 0.4893 0.3362 0.1695 0.102 Uiso 1 1 calc R . .
N8 N 0.470(3) 0.396(2) 0.088(3) 0.085(6) Uani 1 1 d DU . .
H8A H 0.4919 0.4051 0.0972 0.102 Uiso 1 1 calc R . .
H8B H 0.4527 0.4058 0.0616 0.102 Uiso 1 1 calc R . .
C1 C 0.3877(15) 0.3203(10) 0.1957(15) 0.070(4) Uani 1 1 d DU . .
C2 C 0.4262(7) 0.2105(16) 0.161(3) 0.075(5) Uani 1 1 d DU . .
C3 C 0.5004(10) 0.2631(8) 0.078(3) 0.063(5) Uani 1 1 d DU . .
C4 C 0.4636(13) 0.3676(12) 0.1127(15) 0.085(5) Uani 1 1 d DU . .
Pt2 Pt 0.0232(3) 0.3003(4) 0.1058(5) 0.082(5) Uani 1 1 d . . .
S5 S -0.0367(17) 0.3023(15) 0.051(3) 0.088(6) Uani 1 1 d DU . .
S6 S 0.0251(14) 0.361(2) 0.096(3) 0.10(3) Uani 1 1 d DU . .
S7 S 0.085(2) 0.2987(15) 0.143(3) 0.102(6) Uani 1 1 d DU . .
S8 S 0.0234(17) 0.240(2) 0.097(2) 0.093(6) Uani 1 1 d DU . .
N9 N -0.091(2) 0.3400(18) 0.043(5) 0.088(6) Uani 1 1 d DU . .
H9A H -0.1060 0.3541 0.0546 0.106 Uiso 1 1 calc R . .
H9B H -0.0964 0.3334 0.0080 0.106 Uiso 1 1 calc R . .
N10 N -0.052(3) 0.338(2) 0.133(3) 0.088(6) Uani 1 1 d DU . .
H10A H -0.0650 0.3514 0.1473 0.106 Uiso 1 1 calc R . .
H10B H -0.0312 0.3292 0.1555 0.106 Uiso 1 1 calc R . .
N11 N 0.0559(15) 0.413(2) 0.161(7) 0.121(6) Uani 1 1 d DU . .
H11A H 0.0656 0.4228 0.1941 0.146 Uiso 1 1 calc R . .
H11B H 0.0538 0.4255 0.1301 0.146 Uiso 1 1 calc R . .
N12 N 0.0493(18) 0.366(4) 0.208(4) 0.121(6) Uani 1 1 d DU . .
H12A H 0.0593 0.3778 0.2385 0.146 Uiso 1 1 calc R . .
H12B H 0.0425 0.3447 0.2097 0.146 Uiso 1 1 calc R . .
N13 N 0.1209(4) 0.2526(14) 0.2131(10) 0.090(6) Uani 1 1 d DU . .
H13A H 0.1231 0.2379 0.2411 0.108 Uiso 1 1 calc R . .
H13B H 0.1386 0.2550 0.1970 0.108 Uiso 1 1 calc RD . .
N14 N 0.072(3) 0.261(2) 0.228(3) 0.090(6) Uani 1 1 d DU . .
H14A H 0.0791 0.2451 0.2543 0.108 Uiso 1 1 calc R . .
H14B H 0.0502 0.2702 0.2223 0.108 Uiso 1 1 calc R . .
N15 N -0.032(2) 0.239(2) 0.148(2) 0.093(6) Uani 1 1 d DU . .
H15A H -0.0488 0.2266 0.1578 0.112 Uiso 1 1 calc R . .
H15B H -0.0294 0.2606 0.1557 0.112 Uiso 1 1 calc R . .
N16 N -0.015(3) 0.1905(19) 0.109(3) 0.094(6) Uani 1 1 d DU . .
H16A H -0.0315 0.1787 0.1187 0.112 Uiso 1 1 calc RD . .
H16B H -0.0008 0.1802 0.0905 0.112 Uiso 1 1 calc R . .
C5 C -0.0616(11) 0.3290(9) 0.080(2) 0.088(4) Uani 1 1 d DU . .
C6 C 0.0443(7) 0.3812(16) 0.158(3) 0.121(5) Uani 1 1 d DU . .
C7 C 0.0927(18) 0.2698(9) 0.1964(17) 0.091(4) Uani 1 1 d DU . .
C8 C -0.0107(12) 0.2231(18) 0.1202(14) 0.093(4) Uani 1 1 d DU . .
Pt3 Pt 0.2281(3) 0.0942(3) 0.1075(4) 0.062(4) Uani 1 1 d . . .
S9 S 0.1672(17) 0.0966(15) 0.097(2) 0.07(2) Uani 1 1 d DU . .
S10 S 0.2349(15) 0.1497(19) 0.149(2) 0.08(3) Uani 1 1 d DU . .
S11 S 0.2868(19) 0.0960(14) 0.099(2) 0.08(3) Uani 1 1 d DU . .
S12 S 0.2183(14) 0.0452(15) 0.052(2) 0.07(2) Uani 1 1 d DU . .
N17 N 0.173(2) 0.036(2) 0.153(3) 0.090(6) Uani 1 1 d DU . .
H17A H 0.1645 0.0165 0.1605 0.108 Uiso 1 1 calc R . .
H17B H 0.1958 0.0422 0.1710 0.108 Uiso 1 1 calc R . .
N18 N 0.120(2) 0.049(3) 0.088(3) 0.090(6) Uani 1 1 d DU . .
H18A H 0.1109 0.0292 0.0956 0.108 Uiso 1 1 calc R . .
H18B H 0.1066 0.0631 0.0633 0.108 Uiso 1 1 calc R . .
N19 N 0.2114(19) 0.123(2) 0.232(4) 0.068(6) Uani 1 1 d DU . .
H19A H 0.1998 0.1244 0.2581 0.082 Uiso 1 1 calc R . .
H19B H 0.2220 0.1036 0.2268 0.082 Uiso 1 1 calc R . .
N20 N 0.197(2) 0.179(2) 0.209(5) 0.068(6) Uani 1 1 d DU . .
H20A H 0.1852 0.1794 0.2360 0.082 Uiso 1 1 calc R . .
H20B H 0.1972 0.1974 0.1890 0.082 Uiso 1 1 calc R . .
N21 N 0.311(3) 0.0963(14) 0.213(4) 0.073(6) Uani 1 1 d DU . .
H21A H 0.3277 0.0998 0.2441 0.088 Uiso 1 1 calc R . .
H21B H 0.2891 0.0891 0.2143 0.088 Uiso 1 1 calc R . .
N22 N 0.349(2) 0.1125(17) 0.160(7) 0.074(6) Uani 1 1 d DU . .
H22A H 0.3665 0.1161 0.1914 0.088 Uiso 1 1 calc R . .
H22B H 0.3530 0.1160 0.1273 0.088 Uiso 1 1 calc R . .
N23 N 0.2637(16) 0.013(3) 0.136(3) 0.074(6) Uani 1 1 d DU . .
H23A H 0.2786 -0.0043 0.1501 0.089 Uiso 1 1 calc R . .
H23B H 0.2599 0.0294 0.1573 0.089 Uiso 1 1 calc R . .
N24 N 0.2529(19) -0.012(2) 0.048(4) 0.074(6) Uani 1 1 d DU . .
H24A H 0.2677 -0.0293 0.0624 0.089 Uiso 1 1 calc R . .
H24B H 0.2418 -0.0120 0.0119 0.089 Uiso 1 1 calc R . .
C9 C 0.1533(12) 0.0575(14) 0.1153(14) 0.090(5) Uani 1 1 d DU . .
C10 C 0.2130(9) 0.1502(16) 0.200(2) 0.068(5) Uani 1 1 d DU . .
C11 C 0.3170(16) 0.1017(7) 0.164(3) 0.074(5) Uani 1 1 d DU . .
C12 C 0.2472(8) 0.0129(12) 0.081(2) 0.074(5) Uani 1 1 d DU . .
Pt4 Pt 0.2747(4) -0.0032(3) 0.3972(5) 0.079(5) Uani 1 1 d . . .
S13 S 0.217(2) -0.0058(15) 0.405(2) 0.08(3) Uani 1 1 d DU . .
S14 S 0.2666(16) -0.059(2) 0.363(2) 0.10(3) Uani 1 1 d DU . .
S15 S 0.337(2) -0.0070(15) 0.408(3) 0.095(6) Uani 1 1 d DU . .
S16 S 0.2865(15) 0.0469(16) 0.450(3) 0.09(3) Uani 1 1 d DU . .
N25 N 0.202(3) 0.056(2) 0.351(3) 0.134(6) Uani 1 1 d DU . .
H25A H 0.1889 0.0747 0.3424 0.160 Uiso 1 1 calc R . .
H25B H 0.2216 0.0537 0.3378 0.160 Uiso 1 1 calc R . .
N26 N 0.165(2) 0.040(3) 0.398(4) 0.134(6) Uani 1 1 d DU . .
H26A H 0.1538 0.0598 0.3869 0.160 Uiso 1 1 calc R . .
H26B H 0.1566 0.0263 0.4200 0.160 Uiso 1 1 calc R . .
N27 N 0.2154(18) -0.035(2) 0.274(3) 0.063(6) Uani 1 1 d DU . .
H27A H 0.1956 -0.0372 0.2466 0.076 Uiso 1 1 calc R . .
H27B H 0.2267 -0.0146 0.2796 0.076 Uiso 1 1 calc R . .
N28 N 0.211(2) -0.091(2) 0.299(3) 0.063(6) Uani 1 1 d DU . .
H28A H 0.1911 -0.0927 0.2708 0.076 Uiso 1 1 calc R . .
H28B H 0.2192 -0.1085 0.3206 0.076 Uiso 1 1 calc R . .
N29 N 0.320(3) -0.0130(16) 0.296(4) 0.095(6) Uani 1 1 d DU . .
H29A H 0.3257 -0.0196 0.2654 0.114 Uiso 1 1 calc R . .
H29B H 0.2996 -0.0028 0.2945 0.114 Uiso 1 1 calc R . .
N30 N 0.375(2) -0.0336(18) 0.350(8) 0.095(6) Uani 1 1 d DU . .
H30A H 0.3806 -0.0403 0.3196 0.114 Uiso 1 1 calc R . .
H30B H 0.3900 -0.0370 0.3835 0.114 Uiso 1 1 calc R . .
N31 N 0.3093(17) 0.078(2) 0.367(4) 0.073(6) Uani 1 1 d DU . .
H31A H 0.3221 0.0941 0.3564 0.088 Uiso 1 1 calc R . .
H31B H 0.2964 0.0634 0.3426 0.088 Uiso 1 1 calc R . .
N32 N 0.329(2) 0.098(2) 0.457(6) 0.073(6) Uani 1 1 d DU . .
H32A H 0.3416 0.1140 0.4454 0.088 Uiso 1 1 calc R . .
H32B H 0.3293 0.0971 0.4929 0.088 Uiso 1 1 calc R . .
C13 C 0.1943(15) 0.0320(13) 0.3831(16) 0.134(5) Uani 1 1 d DU . .
C14 C 0.2284(9) -0.0609(17) 0.3078(14) 0.063(5) Uani 1 1 d DU . .
C15 C 0.3436(13) -0.0184(8) 0.346(3) 0.095(4) Uani 1 1 d DU . .
C16 C 0.3094(8) 0.0759(10) 0.421(3) 0.073(5) Uani 1 1 d DU . .
O1 O 0.3006(19) 0.0682(19) 0.584(3) 0.137(6) Uani 1 1 d DU . .
O2 O 0.326(2) 0.0303(16) 0.691(3) 0.137(6) Uani 1 1 d DU . .
O3 O 0.396(2) 0.0535(19) 0.747(3) 0.137(6) Uani 1 1 d DU . .
O4 O 0.4179(19) 0.1053(18) 0.682(4) 0.137(6) Uani 1 1 d DU . .
O5 O 0.356(2) 0.1149(17) 0.576(3) 0.137(6) Uani 1 1 d DU . .
C17 C 0.3307(11) 0.0720(10) 0.6197(18) 0.137(4) Uani 1 1 d GDU . .
C18 C 0.3419(13) 0.0532(11) 0.6709(18) 0.137(4) Uani 1 1 d GDU . .
C19 C 0.3771(13) 0.0645(13) 0.7001(19) 0.137(4) Uani 1 1 d GDU . .
C20 C 0.3878(12) 0.0904(13) 0.667(2) 0.137(4) Uani 1 1 d GDU . .
C21 C 0.3591(12) 0.0950(11) 0.617(2) 0.137(4) Uani 1 1 d GDU . .
O6 O 0.4169(2) 0.2105(2) 0.4197(8) 0.093(6) Uani 1 1 d DU . .
O7 O 0.4403(2) 0.2016(3) 0.3169(9) 0.093(6) Uani 1 1 d DU . .
O8 O 0.4036(3) 0.1416(3) 0.2580(10) 0.093(6) Uani 1 1 d DU . .
O9 O 0.3592(6) 0.1134(6) 0.319(2) 0.093(6) Uani 1 1 d DU . .
O10 O 0.3663(5) 0.1560(7) 0.4227(18) 0.093(6) Uani 1 1 d DU . .
C22 C 0.4071(3) 0.1873(3) 0.3828(10) 0.093(4) Uani 1 1 d GDU . .
C23 C 0.4184(4) 0.1829(4) 0.3329(10) 0.093(4) Uani 1 1 d GDU . .
C24 C 0.4004(5) 0.1535(4) 0.3041(10) 0.093(4) Uani 1 1 d GDU . .
C25 C 0.3780(4) 0.1398(4) 0.3362(11) 0.093(4) Uani 1 1 d GDU . .
C26 C 0.3821(3) 0.1606(4) 0.3848(10) 0.093(4) Uani 1 1 d GDU . .
O11 O 0.1294(3) 0.1010(3) 0.3857(3) 0.136(6) Uani 1 1 d DU . .
O12 O 0.0771(4) 0.1512(4) 0.3884(4) 0.136(6) Uani 1 1 d DU . .
H12 H 0.0562 0.1547 0.3675 0.204 Uiso 0.50 1 calc PRD . .
O13 O 0.0902(4) 0.2122(5) 0.3170(5) 0.135(6) Uani 1 1 d DU . .
O14 O 0.1508(8) 0.1929(9) 0.2767(9) 0.135(6) Uani 1 1 d DU . .
O15 O 0.1743(8) 0.1250(9) 0.3190(9) 0.135(6) Uani 1 1 d DU . .
C27 C 0.1255(4) 0.1301(4) 0.3616(5) 0.136(4) Uani 1 1 d GDU . .
C28 C 0.0998(5) 0.1565(5) 0.3612(6) 0.136(4) Uani 1 1 d GDU . .
C29 C 0.1068(6) 0.1841(5) 0.3279(6) 0.135(4) Uani 1 1 d GDU . .
C30 C 0.1369(6) 0.1748(5) 0.3076(6) 0.135(4) Uani 1 1 d GDU . .
C31 C 0.1484(5) 0.1414(5) 0.3285(5) 0.135(4) Uani 1 1 d GDU . .
O16 O 0.1511(3) 0.0351(3) 0.6796(3) 0.111(6) Uani 1 1 d DU . .
O17 O 0.0832(3) 0.0121(4) 0.6070(3) 0.111(6) Uani 1 1 d DU . .
O18 O 0.0290(4) 0.0645(4) 0.6072(4) 0.111(6) Uani 1 1 d DU . .
O19 O 0.0658(8) 0.1204(8) 0.6821(8) 0.111(6) Uani 1 1 d DU . .
O20 O 0.1397(8) 0.1019(8) 0.7253(7) 0.110(6) Uani 1 1 d DU . .
C32 C 0.1219(4) 0.0514(4) 0.6699(4) 0.111(4) Uani 1 1 d GDU . .
C33 C 0.0883(4) 0.0401(5) 0.6341(4) 0.111(4) Uani 1 1 d GDU . .
C34 C 0.0620(4) 0.0658(6) 0.6343(6) 0.111(4) Uani 1 1 d GDU . .
C35 C 0.0793(5) 0.0929(5) 0.6702(7) 0.111(4) Uani 1 1 d GDU . .
C36 C 0.1163(5) 0.0841(4) 0.6922(5) 0.111(4) Uani 1 1 d GDU . .
Cl1 Cl 0.0000 0.207(4) 0.7500 0.12(2) Uani 1 2 d S . .
Cl2 Cl 0.249(3) 0.045(3) 0.252(3) 0.12(2) Uani 1 1 d . . .
Cl3 Cl 0.0000 0.302(4) 0.2500 0.12(2) Uani 1 2 d S . .
K1 K 0.0000 0.0000 0.0000 0.24(4) Uani 1 2 d SU . .
Pt5 Pt 0.2500 0.2500 0.5000 0.187(17) Uani 1 2 d SD . .
Cl5 Cl 0.294(2) 0.218(2) 0.478(3) 0.12(2) Uani 1 1 d D . .
S17 S 0.358(3) 0.140(3) 0.009(4) 0.126(4) Uani 1 1 d U . .
C37 C 0.344(11) 0.103(10) -0.026(15) 0.126(6) Uani 1 1 d U . .
H37A H 0.3615 0.0970 -0.0479 0.190 Uiso 1 1 calc R . .
H37B H 0.3202 0.1063 -0.0521 0.190 Uiso 1 1 calc R . .
H37C H 0.3437 0.0848 0.0006 0.190 Uiso 1 1 calc R . .
C38 C 0.396(10) 0.147(11) -0.023(14) 0.126(6) Uani 1 1 d U . .
H38A H 0.4125 0.1271 -0.0128 0.190 Uiso 1 1 calc R . .
H38B H 0.4084 0.1679 -0.0084 0.190 Uiso 1 1 calc R . .
H38C H 0.3863 0.1479 -0.0638 0.190 Uiso 1 1 calc R . .
O21 O 0.375(7) 0.134(7) 0.074(9) 0.126(6) Uani 1 1 d U . .
K3 K 0.116(5) 0.058(5) 0.900(7) 0.24(4) Uani 1 1 d U . .
K2 K 0.077(5) 0.131(5) 0.101(6) 0.24(4) Uani 1 1 d U . .
Cl4 Cl 0.206(3) 0.230(3) 0.420(3) 0.12(2) Uani 1 1 d D . .

loop_
_atom_site_aniso_label
_atom_site_aniso_U_11
_atom_site_aniso_U_22
_atom_site_aniso_U_33
_atom_site_aniso_U_23
_atom_site_aniso_U_13
_atom_site_aniso_U_12
C40 0.071(10) 0.068(10) 0.058(10) -0.005(10) -0.002(10) -0.001(10)
C39 0.104(10) 0.111(10) 0.088(10) 0.020(10) 0.034(10) -0.003(10)
O23 0.071(10) 0.068(10) 0.058(10) -0.005(10) -0.002(10) -0.001(10)
O22 0.104(10) 0.111(10) 0.089(10) 0.020(10) 0.034(10) -0.003(10)
Pt1 0.045(5) 0.060(6) 0.048(5) -0.011(4) 0.005(4) 0.009(5)
S1 0.061(9) 0.073(9) 0.077(9) -0.021(9) 0.020(9) -0.003(9)
S2 0.09(5) 0.07(4) 0.05(3) -0.01(3) 0.02(3) 0.00(4)
S3 0.07(4) 0.08(4) 0.05(3) 0.01(3) 0.02(3) 0.02(4)
S4 0.05(4) 0.07(4) 0.08(4) -0.01(3) 0.00(3) 0.00(4)
N1 0.062(10) 0.073(10) 0.077(10) -0.020(10) 0.019(10) -0.002(10)
N2 0.062(10) 0.073(10) 0.077(10) -0.020(10) 0.020(10) -0.002(10)
N3 0.078(10) 0.078(10) 0.071(10) 0.000(10) 0.024(10) -0.007(10)
N4 0.077(10) 0.078(10) 0.071(10) -0.001(10) 0.024(10) -0.007(10)
N5 0.062(10) 0.072(10) 0.056(10) 0.002(10) 0.020(10) 0.014(10)
N6 0.062(10) 0.072(10) 0.056(10) 0.002(10) 0.020(10) 0.014(10)
N7 0.083(10) 0.081(10) 0.086(10) 0.005(10) 0.013(10) -0.001(10)
N8 0.083(10) 0.081(10) 0.086(10) 0.005(10) 0.013(10) -0.001(10)
C1 0.061(6) 0.073(6) 0.077(6) -0.020(6) 0.020(6) -0.002(6)
C2 0.077(7) 0.078(7) 0.071(7) -0.001(7) 0.024(7) -0.007(7)
C3 0.062(7) 0.072(7) 0.056(7) 0.002(7) 0.020(7) 0.014(7)
C4 0.083(7) 0.081(7) 0.086(7) 0.005(7) 0.013(7) -0.001(7)
Pt2 0.069(7) 0.112(10) 0.068(6) 0.027(6) 0.025(5) 0.010(7)
S5 0.084(9) 0.101(10) 0.079(9) -0.014(9) 0.023(9) 0.015(9)
S6 0.10(6) 0.11(6) 0.08(4) 0.04(4) 0.01(4) 0.00(5)
S7 0.082(9) 0.103(10) 0.119(9) 0.048(9) 0.024(9) 0.004(9)
S8 0.098(9) 0.102(10) 0.088(9) 0.005(9) 0.040(9) -0.004(9)
N9 0.085(10) 0.101(10) 0.079(10) -0.013(10) 0.023(10) 0.014(10)
N10 0.085(10) 0.100(10) 0.079(10) -0.013(10) 0.023(10) 0.014(10)
N11 0.120(10) 0.122(10) 0.121(10) 0.009(10) 0.029(10) -0.007(10)
N12 0.120(10) 0.122(10) 0.121(10) 0.009(10) 0.029(10) -0.006(10)
N13 0.085(10) 0.093(10) 0.092(10) 0.010(10) 0.024(10) 0.004(10)
N14 0.085(10) 0.093(10) 0.092(10) 0.010(10) 0.024(10) 0.005(10)
N15 0.098(10) 0.102(10) 0.089(10) 0.004(10) 0.040(10) -0.004(10)
N16 0.098(10) 0.102(10) 0.089(10) 0.004(10) 0.040(10) -0.004(10)
C5 0.085(6) 0.101(6) 0.079(6) -0.014(6) 0.023(6) 0.014(6)
C6 0.120(7) 0.122(7) 0.121(7) 0.009(7) 0.029(7) -0.006(7)
C7 0.084(6) 0.094(6) 0.094(6) 0.012(6) 0.024(6) 0.004(6)
C8 0.098(6) 0.102(6) 0.089(6) 0.004(6) 0.040(6) -0.004(6)
Pt3 0.079(7) 0.059(6) 0.051(5) 0.006(5) 0.022(5) 0.008(6)
S9 0.08(4) 0.06(4) 0.08(4) 0.01(3) 0.03(3) 0.00(4)
S10 0.09(5) 0.07(4) 0.09(4) 0.00(4) 0.04(3) 0.00(4)
S11 0.08(4) 0.10(5) 0.06(3) -0.01(3) 0.03(3) -0.01(4)
S12 0.08(4) 0.07(4) 0.05(3) 0.00(3) 0.00(3) 0.02(4)
N17 0.090(10) 0.087(10) 0.092(10) 0.007(10) 0.022(10) -0.005(10)
N18 0.090(10) 0.087(10) 0.092(10) 0.007(10) 0.022(10) -0.005(10)
N19 0.068(10) 0.066(10) 0.071(10) 0.001(10) 0.017(10) 0.006(10)
N20 0.068(10) 0.066(10) 0.071(10) 0.001(10) 0.017(10) 0.006(10)
N21 0.076(10) 0.075(10) 0.070(10) -0.006(10) 0.022(10) -0.012(10)
N22 0.076(10) 0.075(10) 0.071(10) -0.006(10) 0.022(10) -0.012(10)
N23 0.073(10) 0.076(10) 0.070(10) 0.000(10) 0.014(10) 0.005(10)
N24 0.073(10) 0.076(10) 0.070(10) 0.000(10) 0.014(10) 0.005(10)
C9 0.090(7) 0.087(7) 0.092(7) 0.007(7) 0.022(7) -0.005(7)
C10 0.068(7) 0.066(7) 0.071(7) 0.001(7) 0.017(7) 0.006(7)
C11 0.076(7) 0.075(7) 0.070(7) -0.006(7) 0.022(7) -0.012(7)
C12 0.073(7) 0.076(7) 0.070(7) 0.000(7) 0.014(7) 0.005(7)
Pt4 0.096(9) 0.057(7) 0.068(6) 0.013(5) -0.005(7) -0.011(7)
S13 0.09(5) 0.07(5) 0.07(4) 0.02(3) 0.01(4) 0.00(4)
S14 0.09(5) 0.07(5) 0.12(5) 0.00(4) -0.02(5) 0.01(4)
S15 0.090(10) 0.096(10) 0.087(9) -0.004(9) 0.005(9) -0.002(9)
S16 0.12(5) 0.08(5) 0.08(4) 0.00(4) 0.05(4) -0.03(4)
N25 0.138(10) 0.130(10) 0.136(10) 0.013(10) 0.042(10) 0.004(10)
N26 0.138(10) 0.130(10) 0.136(10) 0.013(10) 0.042(10) 0.004(10)
N27 0.059(10) 0.060(10) 0.064(10) 0.003(10) 0.005(10) -0.008(10)
N28 0.059(10) 0.060(10) 0.064(10) 0.003(10) 0.004(10) -0.008(10)
N29 0.090(10) 0.096(10) 0.088(10) -0.004(10) 0.005(10) -0.002(10)
N30 0.090(10) 0.096(10) 0.088(10) -0.004(10) 0.006(10) -0.001(10)
N31 0.074(10) 0.077(10) 0.071(10) -0.001(10) 0.024(10) -0.013(10)
N32 0.074(10) 0.077(10) 0.071(10) -0.001(10) 0.024(10) -0.013(10)
C13 0.138(7) 0.130(7) 0.136(7) 0.013(7) 0.042(7) 0.004(7)
C14 0.059(7) 0.060(7) 0.064(7) 0.003(7) 0.005(7) -0.008(7)
C15 0.090(6) 0.096(6) 0.088(6) -0.004(6) 0.005(6) -0.002(6)
C16 0.074(7) 0.077(7) 0.071(7) -0.001(7) 0.024(7) -0.013(7)
O1 0.136(10) 0.139(10) 0.132(10) 0.009(10) 0.028(10) -0.016(10)
O2 0.136(10) 0.138(10) 0.132(10) 0.009(10) 0.028(10) -0.016(10)
O3 0.136(10) 0.139(10) 0.132(10) 0.009(10) 0.028(10) -0.016(10)
O4 0.136(10) 0.139(10) 0.132(10) 0.009(10) 0.028(10) -0.016(10)
O5 0.136(10) 0.139(10) 0.132(10) 0.009(10) 0.028(10) -0.016(10)
C17 0.136(6) 0.139(6) 0.132(6) 0.009(6) 0.028(6) -0.016(6)
C18 0.136(6) 0.139(6) 0.132(6) 0.009(6) 0.028(6) -0.016(6)
C19 0.136(6) 0.139(6) 0.132(6) 0.009(6) 0.028(6) -0.016(6)
C20 0.136(6) 0.139(6) 0.132(6) 0.009(6) 0.028(6) -0.016(6)
C21 0.136(6) 0.139(6) 0.132(6) 0.009(6) 0.028(6) -0.016(6)
O6 0.095(10) 0.098(10) 0.086(10) -0.003(10) 0.024(10) -0.016(10)
O7 0.095(10) 0.098(10) 0.086(10) -0.003(10) 0.024(10) -0.016(10)
O8 0.095(10) 0.098(10) 0.086(10) -0.003(10) 0.025(10) -0.016(10)
O9 0.095(10) 0.098(10) 0.086(10) -0.003(10) 0.025(10) -0.016(10)
O10 0.094(10) 0.098(10) 0.086(10) -0.003(10) 0.025(10) -0.016(10)
C22 0.095(6) 0.098(6) 0.086(6) -0.003(6) 0.025(6) -0.016(6)
C23 0.095(6) 0.098(6) 0.086(6) -0.003(6) 0.024(6) -0.016(6)
C24 0.095(6) 0.098(6) 0.086(6) -0.003(6) 0.025(6) -0.016(6)
C25 0.095(6) 0.098(6) 0.086(6) -0.003(6) 0.025(6) -0.016(6)
C26 0.095(6) 0.098(6) 0.086(6) -0.003(6) 0.025(6) -0.016(6)
O11 0.139(10) 0.137(10) 0.136(10) 0.010(10) 0.045(10) 0.007(10)
O12 0.139(10) 0.137(10) 0.136(10) 0.010(10) 0.045(10) 0.007(10)
O13 0.138(10) 0.137(10) 0.135(10) 0.010(10) 0.045(10) 0.007(10)
O14 0.138(10) 0.137(10) 0.135(10) 0.010(10) 0.045(10) 0.007(10)
O15 0.138(10) 0.137(10) 0.136(10) 0.010(10) 0.045(10) 0.007(10)
C27 0.138(6) 0.137(6) 0.136(6) 0.010(6) 0.045(6) 0.007(6)
C28 0.138(6) 0.137(6) 0.136(6) 0.010(6) 0.045(6) 0.007(6)
C29 0.138(6) 0.137(6) 0.136(6) 0.010(6) 0.045(6) 0.007(6)
C30 0.138(6) 0.137(6) 0.135(6) 0.010(6) 0.045(6) 0.007(6)
C31 0.138(6) 0.137(6) 0.136(6) 0.010(6) 0.045(6) 0.007(6)
O16 0.107(10) 0.107(10) 0.111(10) -0.016(10) 0.018(10) 0.010(10)
O17 0.107(10) 0.107(10) 0.112(10) -0.017(10) 0.018(10) 0.010(10)
O18 0.107(10) 0.107(10) 0.112(10) -0.017(10) 0.017(10) 0.009(10)
O19 0.107(10) 0.107(10) 0.112(10) -0.017(10) 0.018(10) 0.010(10)
O20 0.107(10) 0.107(10) 0.111(10) -0.016(10) 0.018(10) 0.009(10)
C32 0.107(6) 0.107(6) 0.112(6) -0.016(6) 0.018(6) 0.010(6)
C33 0.107(6) 0.107(6) 0.112(6) -0.017(6) 0.018(6) 0.010(6)
C34 0.107(6) 0.107(6) 0.112(6) -0.017(6) 0.018(6) 0.010(6)
C35 0.107(6) 0.107(6) 0.112(6) -0.017(6) 0.018(6) 0.010(6)
C36 0.107(6) 0.107(6) 0.111(6) -0.016(6) 0.018(6) 0.009(6)
Cl1 0.15(4) 0.12(4) 0.09(3) 0.000 0.02(3) 0.000
Cl2 0.15(4) 0.12(4) 0.09(3) 0.000 0.02(3) 0.000
Cl3 0.15(4) 0.12(4) 0.09(3) 0.000 0.02(3) 0.000
K1 0.24(6) 0.24(6) 0.25(5) 0.00(5) 0.08(4) 0.00(5)
Pt5 0.17(3) 0.19(3) 0.20(3) -0.03(2) 0.04(2) -0.01(3)
Cl5 0.15(4) 0.12(4) 0.09(3) 0.000 0.02(3) 0.000
S17 0.131(7) 0.130(7) 0.122(7) -0.006(7) 0.039(7) -0.019(7)
C37 0.131(10) 0.130(10) 0.122(10) -0.006(10) 0.039(10) -0.019(10)
C38 0.131(10) 0.130(10) 0.122(10) -0.006(10) 0.039(10) -0.019(10)
O21 0.131(10) 0.130(10) 0.122(10) -0.006(10) 0.039(10) -0.019(10)
K3 0.24(6) 0.24(6) 0.25(5) 0.00(5) 0.08(4) 0.00(5)
K2 0.24(6) 0.24(6) 0.25(5) 0.00(5) 0.08(4) 0.00(5)
Cl4 0.15(4) 0.12(4) 0.09(3) 0.000 0.02(3) 0.000

loop_
_geom_bond_atom_site_label_1
_geom_bond_atom_site_label_2
_geom_bond_distance
_geom_bond_site_symmetry_2
_geom_bond_publ_flag
C40 O23 1.6(2) . ?
C39 O22 1.3(3) . ?
Pt1 S3 2.30(7) . ?
Pt1 S1 2.29(7) . ?
Pt1 S2 2.33(7) . ?
Pt1 S4 2.36(6) . ?
S1 C1 1.68(7) . ?
S2 C2 1.70(8) . ?
S3 C3 1.70(6) . ?
S4 C4 1.70(7) . ?
N1 C1 1.19(6) . ?
N2 C1 1.30(9) . ?
N3 C2 1.32(10) . ?
N4 C2 1.32(10) . ?
N5 C3 1.32(11) . ?
N6 C3 1.32(11) . ?
N7 C4 1.32(8) . ?
N8 C4 1.32(10) . ?
Pt2 S7 2.31(9) . ?
Pt2 S5 2.33(6) . ?
Pt2 S8 2.33(9) . ?
Pt2 S6 2.37(8) . ?
S5 C5 1.69(8) . ?
S6 C6 1.70(8) . ?
S7 C7 1.69(7) . ?
S8 C8 1.70(9) . ?
N9 C5 1.32(9) . ?
N10 C5 1.32(9) . ?
N11 C6 1.32(10) . ?
N12 C6 1.33(11) . ?
N13 C7 1.24(7) . ?
N14 C7 1.30(11) . ?
N15 C8 1.34(9) . ?
N16 C8 1.30(10) . ?
Pt3 S9 2.28(7) . ?
Pt3 S12 2.31(6) . ?
Pt3 S11 2.32(8) . ?
Pt3 S10 2.36(7) . ?
S9 C9 1.71(8) . ?
S9 K2 3.7(2) . ?
S10 C10 1.70(8) . ?
S11 C11 1.71(8) . ?
S12 C12 1.70(7) . ?
N17 C9 1.32(8) . ?
N18 C9 1.32(9) . ?
N19 C10 1.32(10) . ?
N20 C10 1.33(10) . ?
N21 C11 1.32(12) . ?
N22 C11 1.32(11) . ?
N23 C12 1.32(9) . ?
N24 C12 1.33(10) . ?
Pt4 S13 2.29(8) . ?
Pt4 S15 2.32(8) . ?
Pt4 S16 2.32(6) . ?
Pt4 S14 2.32(8) . ?
S13 C13 1.71(8) . ?
S14 C14 1.71(6) . ?
S15 C15 1.69(10) . ?
S16 C16 1.70(8) . ?
N25 C13 1.32(10) . ?
N26 C13 1.32(11) . ?
N27 C14 1.32(10) . ?
N28 C14 1.32(10) . ?
N29 C15 1.32(10) . ?
N30 C15 1.31(9) . ?
N31 C16 1.32(11) . ?
N32 C16 1.32(10) . ?
O1 C17 1.26(8) . ?
O2 C18 1.25(9) . ?
O3 C19 1.26(8) . ?
O4 C20 1.25(8) . ?
O5 C21 1.26(9) . ?
C17 C18 1.4200 . ?
C17 C21 1.4200 . ?
C18 C19 1.4200 . ?
C19 C20 1.4200 . ?
C20 C21 1.4200 . ?
O6 C22 1.26(2) . ?
O7 C23 1.25(2) . ?
O8 C24 1.26(3) . ?
O9 C25 1.26(3) . ?
O10 C26 1.26(5) . ?
C22 C23 1.4200 . ?
C22 C26 1.4200 . ?
C23 C24 1.4200 . ?
C24 C25 1.4200 . ?
C25 C26 1.4200 . ?
O11 C27 1.26(2) . ?
O12 C28 1.25(2) . ?
O13 C29 1.26(3) . ?
O14 C30 1.26(4) . ?
O15 C31 1.25(4) . ?
C27 C28 1.4200 . ?
C27 C31 1.4200 . ?
C28 C29 1.4200 . ?
C29 C30 1.4200 . ?
C30 C31 1.4200 . ?
O16 C32 1.25(2) . ?
O17 C33 1.26(2) . ?
O18 C34 1.26(2) . ?
O19 C35 1.25(4) . ?
O20 C36 1.25(3) . ?
C32 C36 1.4200 . ?
C32 C33 1.4200 . ?
C33 C34 1.4200 . ?
C34 C35 1.4200 . ?
C35 C36 1.4200 . ?
Pt5 Cl5 2.29(9) . ?
Pt5 Cl5 2.29(9) 7_556 ?
Pt5 Cl4 2.35(8) . ?
Pt5 Cl4 2.35(8) 7_556 ?
S17 O21 1.6(2) . ?
S17 C37 1.7(4) . ?
S17 C38 1.8(4) . ?
